data_2240228
loop_
_publ_author_name
'Nagalakshmi, R. A.'
'Suresh, J.'
'Maharani, S.'
'Kumar, R. Ranjith'
'Lakshman, P. L. Nilantha'

_publ_section_title
;
 Crystal structure of
 2-benzylamino-4-(4-methoxyphenyl)-6,7,8,9-tetrahydro-5<i>H</i>-cyclohepta[<i>b</i>]pyridine-3-carbonitrile
;
_journal_coeditor_code SU5014
_journal_issue 12
_journal_name_full 'Acta Crystallographica Section E'
_journal_page_first 525
_journal_page_last 527
_journal_paper_doi 10.1107/S1600536814024878
_journal_volume 70
_journal_year 2014
_chemical_formula_iupac 'C25 H25 N3 O'
_chemical_formula_moiety 'C25 H25 N3 O'
_chemical_formula_sum 'C25 H25 N3 O'
_chemical_formula_weight 383.48
_chemical_name_systematic
2-Benzylamino-4-(4-methoxyphenyl)-6,7,8,9-tetrahydro-5<i>H</i>-cyclohepta[<i>b</i>]pyridine-3-carbonitrile
_space_group_crystal_system triclinic
_space_group_IT_number 2
_space_group_name_Hall '-P 1'
_space_group_name_H-M_alt 'P -1'
_symmetry_space_group_name_Hall '-P 1'
_symmetry_space_group_name_H-M 'P -1'
_atom_sites_solution_hydrogens geom
_audit_creation_method SHELXL-2014/6
_cell_angle_alpha 72.779(2)
_cell_angle_beta 81.0330(10)
_cell_angle_gamma 76.4570(10)
_cell_formula_units_Z 2
_cell_length_a 8.8509(2)
_cell_length_b 9.6364(3)
_cell_length_c 12.9090(4)
_cell_measurement_reflns_used 2000
_cell_measurement_temperature 293(2)
_cell_measurement_theta_max 31
_cell_measurement_theta_min 2
_cell_volume 1017.97(5)
_computing_cell_refinement
;
SAINT (Bruker, 2004)
;
_computing_data_collection
;
APEX2 (Bruker, 2004)
;
_computing_data_reduction
;
SAINT (Bruker, 2004)
;
_computing_molecular_graphics
;
PLATON (Spek, 2009)
;
_computing_publication_material
;
SHELXL2014 (Sheldrick, 2008)
;
_computing_structure_refinement
;
SHELXL2014 (Sheldrick, 2008)
;
_computing_structure_solution
;
SHELXS97 (Sheldrick, 2008)
;
_diffrn_ambient_temperature 293(2)
_diffrn_measured_fraction_theta_full 1.000
_diffrn_measured_fraction_theta_max 1.000
_diffrn_measurement_device_type ' Bruker Kappa APEXII'
_diffrn_measurement_method '\f & \w scans'
_diffrn_radiation_type MoK\a
_diffrn_radiation_wavelength 0.71073
_diffrn_reflns_av_R_equivalents 0.0227
_diffrn_reflns_limit_h_max 10
_diffrn_reflns_limit_h_min -10
_diffrn_reflns_limit_k_max 11
_diffrn_reflns_limit_k_min -11
_diffrn_reflns_limit_l_max 15
_diffrn_reflns_limit_l_min -15
_diffrn_reflns_number 22986
_diffrn_reflns_theta_full 25.242
_diffrn_reflns_theta_max 25.500
_diffrn_reflns_theta_min 2.258
_diffrn_standards_decay_% 0
_diffrn_standards_interval_count 0
_diffrn_standards_number 0
_exptl_absorpt_coefficient_mu 0.077
_exptl_absorpt_correction_T_max 0.974
_exptl_absorpt_correction_T_min 0.967
_exptl_absorpt_correction_type multi-scan
_exptl_absorpt_process_details
;
(SADABS; Bruker, 2004)
;
_exptl_crystal_colour colourless
_exptl_crystal_density_diffrn 1.251
_exptl_crystal_description block
_exptl_crystal_F_000 408
_exptl_crystal_size_max 0.21
_exptl_crystal_size_mid 0.19
_exptl_crystal_size_min 0.18
_refine_diff_density_max 0.141
_refine_diff_density_min -0.125
_refine_ls_extinction_coef 0.028(3)
_refine_ls_extinction_expression Fc^*^=kFc[1+0.001xFc^2^\l^3^/sin(2\q)]^-1/4^
_refine_ls_extinction_method
;
SHELXL2014 (Sheldrick, 2008)
;
_refine_ls_goodness_of_fit_ref 1.053
_refine_ls_hydrogen_treatment constr
_refine_ls_matrix_type full
_refine_ls_number_parameters 263
_refine_ls_number_reflns 3798
_refine_ls_number_restraints 1
_refine_ls_restrained_S_all 1.055
_refine_ls_R_factor_all 0.0433
_refine_ls_R_factor_gt 0.0348
_refine_ls_shift/su_max 0.000
_refine_ls_shift/su_mean 0.000
_refine_ls_structure_factor_coef Fsqd
_refine_ls_weighting_details 'w=1/[\s^2^(Fo^2^)+(0.0427P)^2^+0.1900P] where P=(Fo^2^+2Fc^2^)/3'
_refine_ls_weighting_scheme calc
_refine_ls_wR_factor_gt 0.0897
_refine_ls_wR_factor_ref 0.0956
_reflns_number_gt 3177
_reflns_number_total 3798
_reflns_threshold_expression I>2\s(I)
_cod_data_source_file su5014sup1.cif
_cod_data_source_block I
_cod_database_code 2240228
_cod_database_fobs_code 2240228
_shelx_space_group_comment
;
The symmetry employed for this shelxl refinement is uniquely defined
by the following loop, which should always be used as a source of
symmetry information in preference to the above space-group names.
They are only intended as comments.
;
_shelxl_version_number 2014/6

loop_
_space_group_symop_operation_xyz
'x, y, z'
'-x, -y, -z'

loop_
_atom_site_type_symbol
_atom_site_label
_atom_site_fract_x
_atom_site_fract_y
_atom_site_fract_z
_atom_site_U_iso_or_equiv
_atom_site_adp_type
_atom_site_calc_flag
_atom_site_occupancy
C C1 0.22942(13) 0.36297(13) 0.46578(10) 0.0409(3) Uani d 1
C C2 0.36435(12) 0.33965(12) 0.52093(9) 0.0347(3) Uani d 1
C C3 0.51117(12) 0.26601(11) 0.48631(9) 0.0339(3) Uani d 1
C C4 0.63263(12) 0.23924(12) 0.55100(9) 0.0365(3) Uani d 1
C C5 0.60042(13) 0.28670(12) 0.64557(10) 0.0375(3) Uani d 1
C C6 0.34347(13) 0.38756(12) 0.61609(9) 0.0356(3) Uani d 1
C C7 0.79452(13) 0.15737(14) 0.52501(11) 0.0445(3) Uani d 1
H H7A 0.8695 0.2157 0.5264 0.053 Uiso calc 1
H H7B 0.8032 0.1463 0.4519 0.053 Uiso calc 1
C C8 0.83483(15) 0.00402(15) 0.60507(12) 0.0528(3) Uani d 1
H H8A 0.7422 -0.0390 0.6253 0.063 Uiso calc 1
H H8B 0.9128 -0.0595 0.5689 0.063 Uiso calc 1
C C9 0.89589(17) 0.00700(17) 0.70713(13) 0.0653(4) Uani d 1
H H9A 0.9892 0.0490 0.6864 0.078 Uiso calc 1
H H9B 0.9259 -0.0942 0.7509 0.078 Uiso calc 1
C C10 0.78190(17) 0.09421(16) 0.77684(12) 0.0589(4) Uani d 1
H H10A 0.8313 0.0874 0.8406 0.071 Uiso calc 1
H H10B 0.6919 0.0477 0.8018 0.071 Uiso calc 1
C C11 0.72484(15) 0.25800(14) 0.72061(11) 0.0495(3) Uani d 1
H H11A 0.6845 0.3103 0.7759 0.059 Uiso calc 1
H H11B 0.8132 0.2987 0.6791 0.059 Uiso calc 1
C C21 0.16754(15) 0.51651(14) 0.74336(11) 0.0471(3) Uani d 1
H H21A 0.1077 0.6172 0.7243 0.057 Uiso calc 1
H H21B 0.2642 0.5190 0.7687 0.057 Uiso calc 1
C C22 0.07695(14) 0.42293(14) 0.83428(10) 0.0438(3) Uani d 1
C C23 -0.06616(17) 0.48310(19) 0.87858(13) 0.0618(4) Uani d 1
H H23 -0.1098 0.5826 0.8503 0.074 Uiso calc 1
C C24 -0.1451(2) 0.3967(3) 0.96458(15) 0.0812(5) Uani d 1
H H24 -0.2414 0.4385 0.9943 0.097 Uiso calc 1
C C25 -0.0834(2) 0.2504(3) 1.00645(14) 0.0873(6) Uani d 1
H H25 -0.1366 0.1929 1.0650 0.105 Uiso calc 1
C C26 0.0576(2) 0.1889(2) 0.96175(15) 0.0814(5) Uani d 1
H H26 0.0996 0.0888 0.9893 0.098 Uiso calc 1
C C27 0.13711(18) 0.27461(17) 0.87634(12) 0.0608(4) Uani d 1
H H27 0.2329 0.2319 0.8465 0.073 Uiso calc 1
C C31 0.52942(12) 0.22205(12) 0.38341(9) 0.0358(3) Uani d 1
C C32 0.47550(14) 0.32373(13) 0.29000(10) 0.0411(3) Uani d 1
H H32 0.4308 0.4205 0.2920 0.049 Uiso calc 1
C C33 0.48591(15) 0.28606(14) 0.19354(10) 0.0464(3) Uani d 1
H H33 0.4488 0.3569 0.1317 0.056 Uiso calc 1
C C34 0.55151(14) 0.14306(15) 0.18936(11) 0.0457(3) Uani d 1
C C35 0.60779(15) 0.03992(14) 0.28153(11) 0.0494(3) Uani d 1
H H35 0.6533 -0.0565 0.2790 0.059 Uiso calc 1
C C36 0.59703(14) 0.07863(13) 0.37677(10) 0.0432(3) Uani d 1
H H36 0.6356 0.0078 0.4382 0.052 Uiso calc 1
C C37 0.4929(2) 0.1922(2) 0.00758(13) 0.0789(5) Uani d 1
H H37A 0.5107 0.1452 -0.0505 0.118 Uiso calc 1
H H37B 0.3827 0.2179 0.0267 0.118 Uiso calc 1
H H37C 0.5360 0.2803 -0.0158 0.118 Uiso calc 1
N N1 0.11429(13) 0.38506(15) 0.42880(11) 0.0609(3) Uani d 1
N N2 0.20363(12) 0.46344(12) 0.64721(8) 0.0466(3) Uani d 1
H H2 0.1297 0.4817 0.6061 0.056 Uiso calc 1
N N3 0.46071(11) 0.35839(10) 0.67815(8) 0.0389(2) Uani d 1
O O1 0.56525(13) 0.09400(12) 0.09900(8) 0.0639(3) Uani d 1

loop_
_atom_site_aniso_label
_atom_site_aniso_U_11
_atom_site_aniso_U_22
_atom_site_aniso_U_33
_atom_site_aniso_U_12
_atom_site_aniso_U_13
_atom_site_aniso_U_23
C1 0.0330(6) 0.0428(7) 0.0465(7) -0.0009(5) -0.0026(5) -0.0170(5)
C2 0.0319(5) 0.0311(5) 0.0385(6) -0.0031(4) -0.0034(4) -0.0082(5)
C3 0.0323(6) 0.0271(5) 0.0391(6) -0.0052(4) -0.0001(5) -0.0062(4)
C4 0.0305(6) 0.0319(6) 0.0435(7) -0.0044(4) -0.0015(5) -0.0070(5)
C5 0.0348(6) 0.0307(6) 0.0449(7) -0.0055(5) -0.0063(5) -0.0068(5)
C6 0.0329(6) 0.0307(6) 0.0392(6) -0.0025(4) -0.0018(5) -0.0072(5)
C7 0.0293(6) 0.0477(7) 0.0522(7) -0.0033(5) -0.0003(5) -0.0122(6)
C8 0.0375(7) 0.0459(7) 0.0657(9) 0.0053(5) -0.0003(6) -0.0139(6)
C9 0.0504(8) 0.0565(9) 0.0750(10) 0.0083(7) -0.0177(7) -0.0054(8)
C10 0.0580(8) 0.0564(8) 0.0558(9) 0.0014(7) -0.0214(7) -0.0070(7)
C11 0.0437(7) 0.0491(7) 0.0576(8) -0.0049(6) -0.0165(6) -0.0147(6)
C21 0.0447(7) 0.0457(7) 0.0514(8) -0.0041(5) 0.0035(6) -0.0218(6)
C22 0.0416(6) 0.0521(7) 0.0424(7) -0.0079(5) -0.0061(5) -0.0198(6)
C23 0.0473(8) 0.0730(10) 0.0633(9) -0.0085(7) 0.0044(7) -0.0234(8)
C24 0.0555(9) 0.1198(17) 0.0688(11) -0.0296(10) 0.0128(8) -0.0266(11)
C25 0.0843(13) 0.1211(17) 0.0583(10) -0.0573(13) -0.0036(9) 0.0001(11)
C26 0.0897(13) 0.0735(11) 0.0731(11) -0.0277(10) -0.0196(10) 0.0070(9)
C27 0.0603(9) 0.0583(9) 0.0593(9) -0.0069(7) -0.0090(7) -0.0114(7)
C31 0.0298(5) 0.0352(6) 0.0416(6) -0.0066(4) 0.0021(5) -0.0121(5)
C32 0.0416(6) 0.0363(6) 0.0458(7) -0.0043(5) -0.0034(5) -0.0146(5)
C33 0.0480(7) 0.0489(7) 0.0423(7) -0.0089(6) -0.0038(5) -0.0133(6)
C34 0.0421(7) 0.0531(7) 0.0489(7) -0.0151(6) 0.0079(5) -0.0262(6)
C35 0.0503(7) 0.0394(7) 0.0584(8) -0.0057(5) 0.0074(6) -0.0219(6)
C36 0.0415(6) 0.0364(6) 0.0475(7) -0.0043(5) 0.0033(5) -0.0117(5)
C37 0.0974(13) 0.0970(13) 0.0560(10) -0.0224(11) -0.0081(9) -0.0384(10)
N1 0.0385(6) 0.0780(9) 0.0695(8) 0.0018(6) -0.0126(6) -0.0316(7)
N2 0.0364(5) 0.0562(6) 0.0435(6) 0.0055(5) -0.0036(4) -0.0196(5)
N3 0.0380(5) 0.0348(5) 0.0433(6) -0.0025(4) -0.0067(4) -0.0119(4)
O1 0.0726(7) 0.0731(7) 0.0567(6) -0.0153(5) 0.0037(5) -0.0381(5)

loop_
_atom_type_symbol
_atom_type_description
_atom_type_scat_dispersion_real
_atom_type_scat_dispersion_imag
_atom_type_scat_source
C C 0.0033 0.0016 'International Tables Vol C Tables 4.2.6.8 and 6.1.1.4'
H H 0.0000 0.0000 'International Tables Vol C Tables 4.2.6.8 and 6.1.1.4'
N N 0.0061 0.0033 'International Tables Vol C Tables 4.2.6.8 and 6.1.1.4'
O O 0.0106 0.0060 'International Tables Vol C Tables 4.2.6.8 and 6.1.1.4'

loop_
_geom_angle_atom_site_label_1
_geom_angle_atom_site_label_2
_geom_angle_atom_site_label_3
_geom_angle
N1 C1 C2 174.35(13)
C3 C2 C6 120.54(10)
C3 C2 C1 122.31(10)
C6 C2 C1 117.08(10)
C4 C3 C2 117.51(10)
C4 C3 C31 123.69(10)
C2 C3 C31 118.80(10)
C3 C4 C5 118.10(10)
C3 C4 C7 122.90(11)
C5 C4 C7 118.97(10)
N3 C5 C4 124.47(10)
N3 C5 C11 114.61(11)
C4 C5 C11 120.92(10)
N3 C6 N2 118.40(10)
N3 C6 C2 121.02(10)
N2 C6 C2 120.58(10)
C4 C7 C8 112.62(10)
C4 C7 H7A 109.1
C8 C7 H7A 109.1
C4 C7 H7B 109.1
C8 C7 H7B 109.1
H7A C7 H7B 107.8
C9 C8 C7 113.46(12)
C9 C8 H8A 108.9
C7 C8 H8A 108.9
C9 C8 H8B 108.9
C7 C8 H8B 108.9
H8A C8 H8B 107.7
C8 C9 C10 115.00(11)
C8 C9 H9A 108.5
C10 C9 H9A 108.5
C8 C9 H9B 108.5
C10 C9 H9B 108.5
H9A C9 H9B 107.5
C9 C10 C11 115.37(13)
C9 C10 H10A 108.4
C11 C10 H10A 108.4
C9 C10 H10B 108.4
C11 C10 H10B 108.4
H10A C10 H10B 107.5
C5 C11 C10 114.29(11)
C5 C11 H11A 108.7
C10 C11 H11A 108.7
C5 C11 H11B 108.7
C10 C11 H11B 108.7
H11A C11 H11B 107.6
N2 C21 C22 113.29(10)
N2 C21 H21A 108.9
C22 C21 H21A 108.9
N2 C21 H21B 108.9
C22 C21 H21B 108.9
H21A C21 H21B 107.7
C23 C22 C27 118.53(13)
C23 C22 C21 121.14(12)
C27 C22 C21 120.32(12)
C22 C23 C24 120.32(16)
C22 C23 H23 119.8
C24 C23 H23 119.8
C25 C24 C23 120.59(17)
C25 C24 H24 119.7
C23 C24 H24 119.7
C24 C25 C26 119.55(16)
C24 C25 H25 120.2
C26 C25 H25 120.2
C25 C26 C27 120.14(17)
C25 C26 H26 119.9
C27 C26 H26 119.9
C26 C27 C22 120.86(15)
C26 C27 H27 119.6
C22 C27 H27 119.6
C32 C31 C36 117.32(11)
C32 C31 C3 120.14(10)
C36 C31 C3 122.52(11)
C31 C32 C33 121.92(11)
C31 C32 H32 119.0
C33 C32 H32 119.0
C34 C33 C32 119.68(12)
C34 C33 H33 120.2
C32 C33 H33 120.2
O1 C34 C33 124.34(13)
O1 C34 C35 116.29(12)
C33 C34 C35 119.38(12)
C36 C35 C34 120.43(11)
C36 C35 H35 119.8
C34 C35 H35 119.8
C35 C36 C31 121.27(12)
C35 C36 H36 119.4
C31 C36 H36 119.4
O1 C37 H37A 109.5
O1 C37 H37B 109.5
H37A C37 H37B 109.5
O1 C37 H37C 109.5
H37A C37 H37C 109.5
H37B C37 H37C 109.5
C6 N2 C21 125.66(11)
C6 N2 H2 117.2
C21 N2 H2 117.2
C6 N3 C5 118.31(10)
C34 O1 C37 117.32(12)

loop_
_geom_bond_atom_site_label_1
_geom_bond_atom_site_label_2
_geom_bond_distance
C1 N1 1.1407(16)
C1 C2 1.4242(16)
C2 C3 1.4024(15)
C2 C6 1.4076(16)
C3 C4 1.3935(16)
C3 C31 1.4848(16)
C4 C5 1.3935(17)
C4 C7 1.5052(15)
C5 N3 1.3390(14)
C5 C11 1.5029(16)
C6 N3 1.3367(15)
C6 N2 1.3502(14)
C7 C8 1.5307(17)
C7 H7A 0.9700
C7 H7B 0.9700
C8 C9 1.510(2)
C8 H8A 0.9700
C8 H8B 0.9700
C9 C10 1.517(2)
C9 H9A 0.9700
C9 H9B 0.9700
C10 C11 1.5283(18)
C10 H10A 0.9700
C10 H10B 0.9700
C11 H11A 0.9700
C11 H11B 0.9700
C21 N2 1.4422(16)
C21 C22 1.5007(18)
C21 H21A 0.9700
C21 H21B 0.9700
C22 C23 1.3763(19)
C22 C27 1.377(2)
C23 C24 1.377(2)
C23 H23 0.9300
C24 C25 1.363(3)
C24 H24 0.9300
C25 C26 1.368(3)
C25 H25 0.9300
C26 C27 1.373(2)
C26 H26 0.9300
C27 H27 0.9300
C31 C32 1.3794(17)
C31 C36 1.3936(16)
C32 C33 1.3809(17)
C32 H32 0.9300
C33 C34 1.3778(18)
C33 H33 0.9300
C34 O1 1.3618(15)
C34 C35 1.3800(19)
C35 C36 1.3704(18)
C35 H35 0.9300
C36 H36 0.9300
C37 O1 1.410(2)
C37 H37A 0.9600
C37 H37B 0.9600
C37 H37C 0.9600
N2 H2 0.8600

loop_
_geom_hbond_atom_site_label_D
_geom_hbond_atom_site_label_H
_geom_hbond_atom_site_label_A
_geom_hbond_site_symmetry_A
_geom_hbond_distance_DH
_geom_hbond_distance_HA
_geom_hbond_distance_DA
_geom_hbond_angle_DHA
N2 H2 N1 2_566 0.86 2.28 3.0168(15) 145
C35 H35 Cg1 2_656 0.93 2.99 3.5559(14) 121

loop_
_geom_torsion_atom_site_label_1
_geom_torsion_atom_site_label_2
_geom_torsion_atom_site_label_3
_geom_torsion_atom_site_label_4
_geom_torsion
C6 C2 C3 C4 1.68(15)
C1 C2 C3 C4 -175.20(10)
C6 C2 C3 C31 -177.87(10)
C1 C2 C3 C31 5.26(16)
C2 C3 C4 C5 0.20(15)
C31 C3 C4 C5 179.73(10)
C2 C3 C4 C7 178.13(10)
C31 C3 C4 C7 -2.35(17)
C3 C4 C5 N3 -0.95(17)
C7 C4 C5 N3 -178.96(10)
C3 C4 C5 C11 178.41(10)
C7 C4 C5 C11 0.40(16)
C3 C2 C6 N3 -3.01(16)
C1 C2 C6 N3 174.02(10)
C3 C2 C6 N2 177.46(10)
C1 C2 C6 N2 -5.51(16)
C3 C4 C7 C8 -109.94(13)
C5 C4 C7 C8 67.96(14)
C4 C7 C8 C9 -84.84(14)
C7 C8 C9 C10 62.48(17)
C8 C9 C10 C11 -59.44(18)
N3 C5 C11 C10 113.46(13)
C4 C5 C11 C10 -65.96(16)
C9 C10 C11 C5 78.27(16)
N2 C21 C22 C23 -122.40(13)
N2 C21 C22 C27 58.62(16)
C27 C22 C23 C24 1.3(2)
C21 C22 C23 C24 -177.67(14)
C22 C23 C24 C25 -0.5(3)
C23 C24 C25 C26 -0.7(3)
C24 C25 C26 C27 0.9(3)
C25 C26 C27 C22 -0.1(3)
C23 C22 C27 C26 -1.1(2)
C21 C22 C27 C26 177.95(14)
C4 C3 C31 C32 -130.14(12)
C2 C3 C31 C32 49.38(14)
C4 C3 C31 C36 51.31(16)
C2 C3 C31 C36 -129.17(12)
C36 C31 C32 C33 0.64(17)
C3 C31 C32 C33 -177.98(10)
C31 C32 C33 C34 0.14(19)
C32 C33 C34 O1 178.99(11)
C32 C33 C34 C35 -0.84(18)
O1 C34 C35 C36 -179.08(11)
C33 C34 C35 C36 0.76(19)
C34 C35 C36 C31 0.04(19)
C32 C31 C36 C35 -0.73(17)
C3 C31 C36 C35 177.86(11)
N3 C6 N2 C21 -0.36(18)
C2 C6 N2 C21 179.18(11)
C22 C21 N2 C6 -102.67(14)
N2 C6 N3 C5 -178.20(10)
C2 C6 N3 C5 2.26(16)
C4 C5 N3 C6 -0.30(16)
C11 C5 N3 C6 -179.69(10)
C33 C34 O1 C37 -6.89(19)
C35 C34 O1 C37 172.95(13)
